data_7243028
loop_
_publ_author_name
'Wang, Yanru'
'Wang, Ani'
'Pan, Jie'
'Xue, Zhenzhen'
'Li, Jinhua'
'Wang, Guoming'

_publ_section_title
;
 Metal--organic complex-derived 3D porous carbon-supported g-C3N4/TiO2 as
 photocatalysts for the efficient degradation of antibiotic
;
_journal_issue 26
_journal_name_full CrystEngComm
_journal_page_first 4717
_journal_page_last 4723
_journal_paper_doi 10.1039/D1CE00709B
_journal_volume 23
_journal_year 2021
_chemical_formula_sum 'C25 H23 Cl2 N5 O2 Zn'
_chemical_formula_weight 561.75
_space_group_IT_number 15
_space_group_name_Hall '-C 2yc'
_space_group_name_H-M_alt 'C 1 2/c 1'
_symmetry_cell_setting triclinic
_symmetry_space_group_name_H-M 'C 1 2/c 1'
_atom_sites_solution_hydrogens geom
_atom_sites_solution_primary direct
_atom_sites_solution_secondary difmap
_audit_creation_method SHELXL-97
_audit_update_record
;
2020-08-18 deposited with the CCDC.	2021-06-07 downloaded from the CCDC.
;
_cell_angle_alpha 90.00
_cell_angle_beta 101.49(3)
_cell_angle_gamma 90.00
_cell_formula_units_Z 4
_cell_length_a 11.749(3)
_cell_length_b 8.961(2)
_cell_length_c 25.585(6)
_cell_measurement_reflns_used 2963
_cell_measurement_temperature 293(2)
_cell_measurement_theta_max 0.322
_cell_measurement_theta_min 0.267
_cell_volume 2639.7(11)
_computing_cell_refinement 'Bruker SMART'
_computing_data_collection 'Bruker SMART'
_computing_data_reduction 'Bruker SAINT'
_computing_molecular_graphics SHELXP-97
_computing_publication_material SHELXTL
_computing_structure_refinement 'SHELXL-97 (Sheldrick, 1997)'
_computing_structure_solution 'SHELXS-97 (Sheldrick, 1990)'
_diffrn_ambient_temperature 293(2)
_diffrn_measured_fraction_theta_full 1.000
_diffrn_measured_fraction_theta_max 1.000
_diffrn_measurement_device_type 'phi and omega scans'
_diffrn_radiation_monochromator graphite
_diffrn_radiation_source 'fine-focus sealed tube'
_diffrn_radiation_type MoK\a
_diffrn_radiation_wavelength 0.71073
_diffrn_reflns_av_R_equivalents 0.0314
_diffrn_reflns_av_sigmaI/netI 0.0403
_diffrn_reflns_limit_h_max 13
_diffrn_reflns_limit_h_min -13
_diffrn_reflns_limit_k_max 10
_diffrn_reflns_limit_k_min -10
_diffrn_reflns_limit_l_max 29
_diffrn_reflns_limit_l_min -30
_diffrn_reflns_number 6870
_diffrn_reflns_theta_full 25.01
_diffrn_reflns_theta_max 25.01
_diffrn_reflns_theta_min 2.88
_exptl_absorpt_coefficient_mu 1.164
_exptl_absorpt_correction_T_max 0.3973
_exptl_absorpt_correction_T_min 0.2307
_exptl_crystal_colour yellow
_exptl_crystal_density_diffrn 1.414
_exptl_crystal_density_method 'not measured'
_exptl_crystal_description block
_exptl_crystal_F_000 1152
_exptl_crystal_size_max 0.22
_exptl_crystal_size_mid 0.12
_exptl_crystal_size_min 0.12
_refine_diff_density_max 0.655
_refine_diff_density_min -0.480
_refine_diff_density_rms 0.059
_refine_ls_extinction_method none
_refine_ls_goodness_of_fit_ref 1.060
_refine_ls_hydrogen_treatment mixed
_refine_ls_matrix_type full
_refine_ls_number_parameters 162
_refine_ls_number_reflns 2331
_refine_ls_number_restraints 0
_refine_ls_restrained_S_all 1.060
_refine_ls_R_factor_all 0.0474
_refine_ls_R_factor_gt 0.0366
_refine_ls_shift/su_max 0.001
_refine_ls_shift/su_mean 0.000
_refine_ls_structure_factor_coef Fsqd
_refine_ls_weighting_details 'calc w=1/[\s^2^(Fo^2^)+(0.0456P)^2^+0.9705P] where P=(Fo^2^+2Fc^2^)/3'
_refine_ls_weighting_scheme calc
_refine_ls_wR_factor_gt 0.0885
_refine_ls_wR_factor_ref 0.0953
_reflns_number_gt 1967
_reflns_number_total 2331
_reflns_threshold_expression >2sigma(I)
_cod_data_source_file d1ce00709b2.cif
_cod_data_source_block a
_cod_depositor_comments
;
The following automatic conversions were performed:

data item '_symmetry_cell_setting' value 'Triclinic' was changed to
'triclinic' in accordance with the
/home/data/users/saulius/crontab/automatic-downloads/rss-feeds/RSC/lib/dictionaries/cif_core.dic
dictionary named 'cif_core.dic' version 2.4.2 last updated on
2011-04-26.

Automatic conversion script
Id: cif_fix_values 7556 2019-12-06 15:28:31Z antanas 

 Adding full bibliography for 7243028.cif.
;
_cod_original_sg_symbol_H-M C2/c
_cod_database_code 7243028

loop_
_symmetry_equiv_pos_as_xyz
'x, y, z'
'-x, y, -z+1/2'
'x+1/2, y+1/2, z'
'-x+1/2, y+1/2, -z+1/2'
'-x, -y, -z'
'x, -y, z-1/2'
'-x+1/2, -y+1/2, -z'
'x+1/2, -y+1/2, z-1/2'

loop_
_atom_site_label
_atom_site_type_symbol
_atom_site_fract_x
_atom_site_fract_y
_atom_site_fract_z
_atom_site_U_iso_or_equiv
_atom_site_adp_type
_atom_site_occupancy
_atom_site_symmetry_multiplicity
_atom_site_calc_flag
_atom_site_refinement_flags
_atom_site_disorder_assembly
_atom_site_disorder_group
C13 C 0.5695(4) 1.0093(5) 0.92608(19) 0.0913(14) Uani 1 1 d . . .
H13A H 0.6381 1.0152 0.9536 0.137 Uiso 1 1 calc R . .
H13B H 0.5184 1.0905 0.9299 0.137 Uiso 1 1 calc R . .
H13C H 0.5907 1.0151 0.8918 0.137 Uiso 1 1 calc R . .
Zn1 Zn 0.5000 0.34349(4) 0.7500 0.03504(17) Uani 1 2 d S . .
Cl2 Cl 0.36511(6) 0.21870(8) 0.69342(3) 0.0467(2) Uani 1 1 d . . .
O1 O 0.2323(2) 0.0429(2) 0.95495(8) 0.0566(6) Uani 1 1 d . . .
N5 N 0.39590(19) 0.4121(2) 0.81353(9) 0.0351(5) Uani 1 1 d . . .
N6 N 0.5000 0.5709(3) 0.7500 0.0361(7) Uani 1 2 d S . .
C1 C 0.1759(3) -0.0933(4) 0.93829(15) 0.0705(11) Uani 1 1 d . . .
H1A H 0.1118 -0.0749 0.9093 0.106 Uiso 1 1 calc R . .
H1B H 0.1478 -0.1373 0.9675 0.106 Uiso 1 1 calc R . .
H1C H 0.2298 -0.1601 0.9268 0.106 Uiso 1 1 calc R . .
C11 C 0.5000 0.8758(5) 0.7500 0.0643(14) Uani 1 2 d S . .
H11 H 0.5000 0.9796 0.7500 0.077 Uiso 1 2 calc SR . .
C10 C 0.4458(3) 0.7991(3) 0.78417(14) 0.0560(9) Uani 1 1 d . . .
H10 H 0.4082 0.8499 0.8075 0.067 Uiso 1 1 calc R . .
C2 C 0.2689(2) 0.1282(3) 0.91794(12) 0.0416(7) Uani 1 1 d . . .
C6 C 0.3052(3) 0.1845(3) 0.83158(11) 0.0399(7) Uani 1 1 d . . .
H6 H 0.3030 0.1564 0.7964 0.048 Uiso 1 1 calc R . .
C7 C 0.2612(2) 0.0890(3) 0.86532(11) 0.0429(7) Uani 1 1 d . . .
H7 H 0.2269 -0.0008 0.8525 0.052 Uiso 1 1 calc R . .
C3 C 0.3184(3) 0.2625(3) 0.93642(12) 0.0466(8) Uani 1 1 d . . .
H3 H 0.3243 0.2884 0.9720 0.056 Uiso 1 1 calc R . .
C4 C 0.3590(3) 0.3575(3) 0.90264(12) 0.0432(7) Uani 1 1 d . . .
H4 H 0.3917 0.4482 0.9154 0.052 Uiso 1 1 calc R . .
C5 C 0.3518(2) 0.3200(3) 0.84947(11) 0.0353(6) Uani 1 1 d . . .
C9 C 0.4476(3) 0.6450(3) 0.78349(12) 0.0410(7) Uani 1 1 d . . .
C8 C 0.3942(2) 0.5532(3) 0.81944(11) 0.0402(7) Uani 1 1 d . . .
C12 C 0.5114(4) 0.8702(6) 0.93048(17) 0.0776(12) Uani 1 1 d . . .
N7 N 0.4658(4) 0.7623(5) 0.93411(18) 0.1096(14) Uani 1 1 d . . .

loop_
_atom_site_aniso_label
_atom_site_aniso_U_11
_atom_site_aniso_U_22
_atom_site_aniso_U_33
_atom_site_aniso_U_23
_atom_site_aniso_U_13
_atom_site_aniso_U_12
C13 0.066(3) 0.102(4) 0.103(3) 0.024(3) 0.011(3) 0.010(3)
Zn1 0.0403(3) 0.0229(2) 0.0405(3) 0.000 0.0047(2) 0.000
Cl2 0.0464(4) 0.0460(4) 0.0447(4) -0.0038(3) 0.0015(3) -0.0094(3)
O1 0.0704(15) 0.0583(14) 0.0463(12) 0.0017(10) 0.0245(12) -0.0136(12)
N5 0.0353(12) 0.0318(12) 0.0391(13) -0.0012(10) 0.0097(10) 0.0045(10)
N6 0.0424(19) 0.0232(16) 0.0421(18) 0.000 0.0073(16) 0.000
C1 0.078(3) 0.075(2) 0.060(2) 0.0068(19) 0.019(2) -0.031(2)
C11 0.092(4) 0.020(2) 0.078(4) 0.000 0.011(3) 0.000
C10 0.075(2) 0.0286(16) 0.065(2) -0.0055(14) 0.0135(19) 0.0106(16)
C2 0.0364(16) 0.0491(18) 0.0415(17) 0.0000(13) 0.0129(14) 0.0013(13)
C6 0.0454(17) 0.0413(16) 0.0332(15) -0.0050(12) 0.0086(13) 0.0004(13)
C7 0.0427(17) 0.0425(16) 0.0426(17) -0.0031(13) 0.0060(14) -0.0048(14)
C3 0.0527(19) 0.0515(18) 0.0390(16) -0.0096(14) 0.0174(15) -0.0018(16)
C4 0.0449(17) 0.0387(16) 0.0482(18) -0.0115(13) 0.0143(15) -0.0043(14)
C5 0.0328(14) 0.0365(15) 0.0384(15) 0.0002(12) 0.0113(12) 0.0055(12)
C9 0.0442(17) 0.0285(14) 0.0475(17) -0.0004(12) 0.0027(14) 0.0066(13)
C8 0.0394(16) 0.0353(15) 0.0454(16) 0.0001(12) 0.0069(13) 0.0067(13)
C12 0.076(3) 0.088(3) 0.063(3) 0.002(2) 0.001(2) 0.021(3)
N7 0.118(4) 0.094(3) 0.109(3) -0.001(3) 0.005(3) -0.001(3)

loop_
_atom_type_symbol
_atom_type_description
_atom_type_scat_dispersion_real
_atom_type_scat_dispersion_imag
_atom_type_scat_source
C C 0.0033 0.0016 'International Tables Vol C Tables 4.2.6.8 and 6.1.1.4'
Cl Cl 0.1484 0.1585 'International Tables Vol C Tables 4.2.6.8 and 6.1.1.4'
N N 0.0061 0.0033 'International Tables Vol C Tables 4.2.6.8 and 6.1.1.4'
O O 0.0106 0.0060 'International Tables Vol C Tables 4.2.6.8 and 6.1.1.4'
Zn Zn 0.2839 1.4301 'International Tables Vol C Tables 4.2.6.8 and 6.1.1.4'
H H 0.0000 0.0000 'International Tables Vol C Tables 4.2.6.8 and 6.1.1.4'

loop_
_geom_angle_atom_site_label_1
_geom_angle_atom_site_label_2
_geom_angle_atom_site_label_3
_geom_angle
_geom_angle_site_symmetry_1
_geom_angle_site_symmetry_3
_geom_angle_publ_flag
C12 C13 H13A 109.5 . . ?
C12 C13 H13B 109.5 . . ?
H13A C13 H13B 109.5 . . ?
C12 C13 H13C 109.5 . . ?
H13A C13 H13C 109.5 . . ?
H13B C13 H13C 109.5 . . ?
N6 Zn1 Cl2 120.19(2) . . ?
N6 Zn1 Cl2 120.19(2) . 2_656 ?
Cl2 Zn1 Cl2 119.61(5) . 2_656 ?
N6 Zn1 N5 74.53(6) . . ?
Cl2 Zn1 N5 100.59(6) . . ?
Cl2 Zn1 N5 94.84(6) 2_656 . ?
N6 Zn1 N5 74.53(6) . 2_656 ?
Cl2 Zn1 N5 94.85(6) . 2_656 ?
Cl2 Zn1 N5 100.59(6) 2_656 2_656 ?
N5 Zn1 N5 149.07(11) . 2_656 ?
C2 O1 C1 118.2(2) . . ?
C8 N5 C5 119.1(2) . . ?
C8 N5 Zn1 111.81(19) . . ?
C5 N5 Zn1 128.35(16) . . ?
C9 N6 C9 120.0(3) . 2_656 ?
C9 N6 Zn1 119.98(16) . . ?
C9 N6 Zn1 119.98(16) 2_656 . ?
O1 C1 H1A 109.5 . . ?
O1 C1 H1B 109.5 . . ?
H1A C1 H1B 109.5 . . ?
O1 C1 H1C 109.5 . . ?
H1A C1 H1C 109.5 . . ?
H1B C1 H1C 109.5 . . ?
C10 C11 C10 119.6(4) 2_656 . ?
C10 C11 H11 120.2 2_656 . ?
C10 C11 H11 120.2 . . ?
C11 C10 C9 119.0(3) . . ?
C11 C10 H10 120.5 . . ?
C9 C10 H10 120.5 . . ?
O1 C2 C7 124.9(3) . . ?
O1 C2 C3 115.2(3) . . ?
C7 C2 C3 119.9(3) . . ?
C5 C6 C7 120.8(3) . . ?
C5 C6 H6 119.6 . . ?
C7 C6 H6 119.6 . . ?
C2 C7 C6 119.4(3) . . ?
C2 C7 H7 120.3 . . ?
C6 C7 H7 120.3 . . ?
C4 C3 C2 120.3(3) . . ?
C4 C3 H3 119.9 . . ?
C2 C3 H3 119.9 . . ?
C3 C4 C5 120.6(3) . . ?
C3 C4 H4 119.7 . . ?
C5 C4 H4 119.7 . . ?
C6 C5 C4 118.9(3) . . ?
C6 C5 N5 118.3(2) . . ?
C4 C5 N5 122.7(2) . . ?
N6 C9 C10 121.2(3) . . ?
N6 C9 C8 115.9(2) . . ?
C10 C9 C8 122.9(3) . . ?
N5 C8 C9 117.6(3) . . ?
N7 C12 C13 179.6(6) . . ?

loop_
_geom_bond_atom_site_label_1
_geom_bond_atom_site_label_2
_geom_bond_distance
_geom_bond_site_symmetry_2
_geom_bond_publ_flag
C13 C12 1.436(6) . ?
C13 H13A 0.9600 . ?
C13 H13B 0.9600 . ?
C13 H13C 0.9600 . ?
Zn1 N6 2.038(3) . ?
Zn1 Cl2 2.2235(9) . ?
Zn1 Cl2 2.2235(9) 2_656 ?
Zn1 N5 2.304(2) . ?
Zn1 N5 2.304(2) 2_656 ?
O1 C2 1.352(3) . ?
O1 C1 1.413(4) . ?
N5 C8 1.274(3) . ?
N5 C5 1.408(3) . ?
N6 C9 1.328(3) . ?
N6 C9 1.328(3) 2_656 ?
C1 H1A 0.9600 . ?
C1 H1B 0.9600 . ?
C1 H1C 0.9600 . ?
C11 C10 1.365(4) 2_656 ?
C11 C10 1.365(4) . ?
C11 H11 0.9300 . ?
C10 C9 1.382(4) . ?
C10 H10 0.9300 . ?
C2 C7 1.377(4) . ?
C2 C3 1.378(4) . ?
C6 C5 1.373(4) . ?
C6 C7 1.386(4) . ?
C6 H6 0.9300 . ?
C7 H7 0.9300 . ?
C3 C4 1.365(4) . ?
C3 H3 0.9300 . ?
C4 C5 1.388(4) . ?
C4 H4 0.9300 . ?
C9 C8 1.465(4) . ?
C12 N7 1.118(6) . ?

loop_
_geom_torsion_atom_site_label_1
_geom_torsion_atom_site_label_2
_geom_torsion_atom_site_label_3
_geom_torsion_atom_site_label_4
_geom_torsion
_geom_torsion_site_symmetry_1
_geom_torsion_site_symmetry_2
_geom_torsion_site_symmetry_3
_geom_torsion_site_symmetry_4
_geom_torsion_publ_flag
N6 Zn1 N5 C8 -3.25(18) . . . . ?
Cl2 Zn1 N5 C8 -121.88(19) . . . . ?
Cl2 Zn1 N5 C8 116.77(19) 2_656 . . . ?
N5 Zn1 N5 C8 -3.24(18) 2_656 . . . ?
N6 Zn1 N5 C5 -173.5(2) . . . . ?
Cl2 Zn1 N5 C5 67.9(2) . . . . ?
Cl2 Zn1 N5 C5 -53.5(2) 2_656 . . . ?
N5 Zn1 N5 C5 -173.5(2) 2_656 . . . ?
Cl2 Zn1 N6 C9 94.47(15) . . . . ?
Cl2 Zn1 N6 C9 -85.53(15) 2_656 . . . ?
N5 Zn1 N6 C9 1.05(15) . . . . ?
N5 Zn1 N6 C9 -178.94(15) 2_656 . . . ?
Cl2 Zn1 N6 C9 -85.53(15) . . . 2_656 ?
Cl2 Zn1 N6 C9 94.48(15) 2_656 . . 2_656 ?
N5 Zn1 N6 C9 -178.94(15) . . . 2_656 ?
N5 Zn1 N6 C9 1.06(15) 2_656 . . 2_656 ?
C10 C11 C10 C9 0.3(2) 2_656 . . . ?
C1 O1 C2 C7 -3.8(5) . . . . ?
C1 O1 C2 C3 177.2(3) . . . . ?
O1 C2 C7 C6 -178.1(3) . . . . ?
C3 C2 C7 C6 0.9(5) . . . . ?
C5 C6 C7 C2 -2.7(4) . . . . ?
O1 C2 C3 C4 179.7(3) . . . . ?
C7 C2 C3 C4 0.7(5) . . . . ?
C2 C3 C4 C5 -0.5(5) . . . . ?
C7 C6 C5 C4 2.8(4) . . . . ?
C7 C6 C5 N5 179.6(2) . . . . ?
C3 C4 C5 C6 -1.2(4) . . . . ?
C3 C4 C5 N5 -177.8(3) . . . . ?
C8 N5 C5 C6 150.9(3) . . . . ?
Zn1 N5 C5 C6 -39.5(3) . . . . ?
C8 N5 C5 C4 -32.4(4) . . . . ?
Zn1 N5 C5 C4 137.2(2) . . . . ?
C9 N6 C9 C10 0.3(2) 2_656 . . . ?
Zn1 N6 C9 C10 -179.7(2) . . . . ?
C9 N6 C9 C8 -179.0(3) 2_656 . . . ?
Zn1 N6 C9 C8 1.0(3) . . . . ?
C11 C10 C9 N6 -0.6(4) . . . . ?
C11 C10 C9 C8 178.6(2) . . . . ?
C5 N5 C8 C9 176.1(2) . . . . ?
Zn1 N5 C8 C9 4.8(3) . . . . ?
N6 C9 C8 N5 -4.2(4) . . . . ?
C10 C9 C8 N5 176.5(3) . . . . ?
